data_4080430
loop_
_publ_author_name
'Sunada, Yusuke'
'Imaoka, Tsuyoshi'
'Nagashima, Hideo'

_publ_section_title
;
 Disilametallacycles as a Platform for Stabilizing M(II) and M(IV) (M =
 Fe, Ru) Centers: Synthesis and Characterization of Half-Sandwich
 Complexes and Their Application to Catalytic Double Silylation of Alkenes
 and Alkynes
;
_journal_issue 7
_journal_name_full Organometallics
_journal_page_first 2112
_journal_paper_doi 10.1021/om3012322
_journal_volume 32
_journal_year 2013
_chemical_formula_moiety 'C19 H30 Fe Si2'
_chemical_formula_sum 'C19 H30 Fe Si2'
_chemical_formula_weight 370.46
_space_group_IT_number 60
_symmetry_cell_setting orthorhombic
_symmetry_Int_Tables_number 60
_symmetry_space_group_name_Hall '-P 2n 2ab'
_symmetry_space_group_name_H-M 'P b c n'
_atom_sites_solution_hydrogens geom
_atom_sites_solution_primary direct
_atom_sites_solution_secondary difmap
_cell_angle_alpha 90.0000
_cell_angle_beta 90.0000
_cell_angle_gamma 90.0000
_cell_formula_units_Z 8
_cell_length_a 11.947(4)
_cell_length_b 19.428(6)
_cell_length_c 16.674(5)
_cell_measurement_reflns_used 10754
_cell_measurement_temperature 123
_cell_measurement_theta_max 27.47
_cell_measurement_theta_min 3.16
_cell_volume 3870(2)
_computing_cell_refinement CrystalClear
_computing_data_collection 'CrystalClear (Rigaku Inc., 2008)'
_computing_data_reduction CrystalClear
_computing_molecular_graphics 'CrystalStructure 4.0'
_computing_publication_material 'CrystalStructure 4.0 (Rigaku, 2010)'
_computing_structure_refinement 'CRYSTALS (Carruthers, et al., 1999)'
_computing_structure_solution SIR97
_diffrn_ambient_temperature 123
_diffrn_detector_area_resol_mean 7.314
_diffrn_measured_fraction_theta_full 0.992
_diffrn_measured_fraction_theta_max 0.992
_diffrn_measurement_device_type 'Rigaku Saturn70'
_diffrn_measurement_method \w
_diffrn_radiation_type 'Mo K\a'
_diffrn_radiation_wavelength 0.71075
_diffrn_reflns_av_R_equivalents 0.0504
_diffrn_reflns_limit_h_max 15
_diffrn_reflns_limit_h_min -15
_diffrn_reflns_limit_k_max 21
_diffrn_reflns_limit_k_min -24
_diffrn_reflns_limit_l_max 21
_diffrn_reflns_limit_l_min -17
_diffrn_reflns_number 28955
_diffrn_reflns_theta_full 27.46
_diffrn_reflns_theta_max 27.46
_diffrn_standards_number 0
_exptl_absorpt_coefficient_mu 0.898
_exptl_absorpt_correction_T_max 0.931
_exptl_absorpt_correction_T_min 0.828
_exptl_absorpt_correction_type multi-scan
_exptl_absorpt_process_details 'REQAB (Rigaku, 1998)'
_exptl_crystal_colour colorless
_exptl_crystal_density_diffrn 1.271
_exptl_crystal_density_method 'not measured'
_exptl_crystal_description prism
_exptl_crystal_F_000 1584.00
_exptl_crystal_size_max 0.150
_exptl_crystal_size_mid 0.100
_exptl_crystal_size_min 0.080
_refine_diff_density_max 2.590
_refine_diff_density_min -0.636
_refine_ls_extinction_method none
_refine_ls_goodness_of_fit_ref 1.006
_refine_ls_hydrogen_treatment mixed
_refine_ls_number_parameters 235
_refine_ls_number_reflns 4401
_refine_ls_R_factor_gt 0.0545
_refine_ls_shift/su_max 0.000
_refine_ls_structure_factor_coef Fsqd
_refine_ls_weighting_details 'w = 1/[0.0066Fo^2^ + 1.0000\s(Fo^2^)]/(4Fo^2^)'
_refine_ls_weighting_scheme calc
_refine_ls_wR_factor_ref 0.1843
_reflns_number_gt 4103
_reflns_number_total 4401
_reflns_threshold_expression F^2^>2.0\s(F^2^)
_cod_data_source_file om3012322_si_002.cif
_cod_data_source_block (Mes)Fe(Si)2(H)2
_cod_original_cell_volume 3870.3(19)
_cod_database_code 4080430

loop_
_symmetry_equiv_pos_site_id
_symmetry_equiv_pos_as_xyz
1 +X,+Y,+Z
2 1/2-X,1/2+Y,+Z
3 +X,-Y,1/2+Z
4 1/2-X,1/2-Y,1/2+Z
5 -X,-Y,-Z
6 1/2+X,1/2-Y,-Z
7 -X,+Y,1/2-Z
8 1/2+X,1/2+Y,1/2-Z

loop_
_atom_site_label
_atom_site_type_symbol
_atom_site_fract_x
_atom_site_fract_y
_atom_site_fract_z
_atom_site_U_iso_or_equiv
_atom_site_adp_type
_atom_site_occupancy
_atom_site_symmetry_multiplicity
_atom_site_calc_flag
_atom_site_refinement_flags
Fe1 Fe 0.85636(2) 0.132910(10) 0.422880(10) 0.01594(13) Uani 1.0 8 d .
Si1 Si 0.72371(4) 0.06727(2) 0.48660(3) 0.01824(16) Uani 1.0 8 d .
Si2 Si 0.88812(4) 0.18919(2) 0.54154(3) 0.01726(16) Uani 1.0 8 d .
C1 C 1.01345(16) 0.13432(9) 0.36659(12) 0.0226(5) Uani 1.0 8 d .
C2 C 0.96192(17) 0.19922(10) 0.35238(10) 0.0248(5) Uani 1.0 8 d .
C3 C 0.85214(16) 0.19977(11) 0.32311(12) 0.0248(5) Uani 1.0 8 d .
C4 C 0.79339(18) 0.13824(10) 0.30413(12) 0.0252(5) Uani 1.0 8 d .
C5 C 0.84910(16) 0.07490(10) 0.31551(11) 0.0226(5) Uani 1.0 8 d .
C6 C 0.95792(17) 0.07181(9) 0.34663(10) 0.0230(5) Uani 1.0 8 d .
C7 C 1.02444(19) 0.26522(11) 0.36784(13) 0.0358(6) Uani 1.0 8 d .
C8 C 0.6755(3) 0.14167(13) 0.27097(15) 0.0398(7) Uani 1.0 8 d .
C9 C 1.01438(18) 0.00332(10) 0.36082(12) 0.0323(6) Uani 1.0 8 d .
C10 C 0.72797(14) 0.09102(9) 0.59713(11) 0.0196(5) Uani 1.0 8 d .
C11 C 0.66134(17) 0.05811(9) 0.65513(12) 0.0251(5) Uani 1.0 8 d .
C12 C 0.67007(18) 0.07436(10) 0.73585(12) 0.0280(5) Uani 1.0 8 d .
C13 C 0.74723(18) 0.12423(9) 0.76091(12) 0.0263(5) Uani 1.0 8 d .
C14 C 0.81237(16) 0.15755(10) 0.70396(10) 0.0231(5) Uani 1.0 8 d .
C15 C 0.80358(16) 0.14255(9) 0.62176(11) 0.0191(5) Uani 1.0 8 d .
C16 C 0.74579(19) -0.02897(10) 0.47970(12) 0.0282(5) Uani 1.0 8 d .
C17 C 0.57373(17) 0.08018(11) 0.45272(13) 0.0320(6) Uani 1.0 8 d .
C18 C 1.03864(16) 0.19217(10) 0.57819(11) 0.0263(5) Uani 1.0 8 d .
C19 C 0.84018(17) 0.28212(10) 0.54388(11) 0.0253(5) Uani 1.0 8 d .
H1 H 0.895(3) 0.0890(15) 0.488(2) 0.066(10) Uiso 1.0 8 d .
H2 H 0.771(3) 0.1758(15) 0.4660(17) 0.047(9) Uiso 1.0 8 d .
H3 H 1.0809 0.1323 0.4000 0.0275 Uiso 1.0 8 calc R
H4 H 0.8090 0.2425 0.3277 0.0310 Uiso 1.0 8 calc R
H5 H 0.8042 0.0327 0.3152 0.0279 Uiso 1.0 8 calc R
H6 H 1.0703 0.2754 0.3221 0.0437 Uiso 1.0 8 calc R
H7 H 0.9716 0.3018 0.3759 0.0430 Uiso 1.0 8 calc R
H8 H 1.0709 0.2609 0.4145 0.0438 Uiso 1.0 8 calc R
H9 H 0.6781 0.1506 0.2144 0.0482 Uiso 1.0 8 calc R
H10 H 0.6386 0.0985 0.2804 0.0480 Uiso 1.0 8 calc R
H11 H 0.6350 0.1779 0.2973 0.0481 Uiso 1.0 8 calc R
H12 H 1.0169 -0.0063 0.4173 0.0387 Uiso 1.0 8 calc R
H13 H 0.9726 -0.0321 0.3341 0.0399 Uiso 1.0 8 calc R
H14 H 1.0892 0.0046 0.3398 0.0395 Uiso 1.0 8 calc R
H15 H 0.6106 0.0247 0.6385 0.0307 Uiso 1.0 8 calc R
H16 H 0.6247 0.0524 0.7732 0.0332 Uiso 1.0 8 calc R
H17 H 0.7551 0.1345 0.8151 0.0315 Uiso 1.0 8 calc R
H18 H 0.8627 0.1912 0.7205 0.0280 Uiso 1.0 8 calc R
H19 H 0.8220 -0.0398 0.4928 0.0341 Uiso 1.0 8 calc R
H20 H 0.6967 -0.0517 0.5168 0.0350 Uiso 1.0 8 calc R
H21 H 0.7297 -0.0443 0.4262 0.0341 Uiso 1.0 8 calc R
H22 H 0.5241 0.0630 0.4933 0.0392 Uiso 1.0 8 calc R
H23 H 0.5595 0.1283 0.4443 0.0384 Uiso 1.0 8 calc R
H24 H 0.5614 0.0555 0.4036 0.0384 Uiso 1.0 8 calc R
H25 H 1.0698 0.1467 0.5763 0.0318 Uiso 1.0 8 calc R
H26 H 1.0816 0.2221 0.5443 0.0323 Uiso 1.0 8 calc R
H27 H 1.0408 0.2090 0.6323 0.0321 Uiso 1.0 8 calc R
H28 H 0.8527 0.3009 0.5964 0.0309 Uiso 1.0 8 calc R
H29 H 0.8818 0.3082 0.5051 0.0312 Uiso 1.0 8 calc R
H30 H 0.7619 0.2844 0.5313 0.0314 Uiso 1.0 8 calc R

loop_
_atom_site_aniso_label
_atom_site_aniso_U_11
_atom_site_aniso_U_22
_atom_site_aniso_U_33
_atom_site_aniso_U_12
_atom_site_aniso_U_13
_atom_site_aniso_U_23
Fe1 0.0183(3) 0.0141(3) 0.0155(3) 0.00022(8) 0.00011(8) 0.00085(8)
Si1 0.0190(3) 0.0159(4) 0.0199(3) -0.00192(16) -0.00033(16) -0.00018(17)
Si2 0.0187(3) 0.0148(3) 0.0183(3) -0.00106(16) -0.00016(16) -0.00083(16)
C1 0.0211(9) 0.0285(11) 0.0181(9) -0.0004(7) 0.0044(7) 0.0023(6)
C2 0.0316(10) 0.0225(10) 0.0202(9) -0.0039(8) 0.0079(7) 0.0014(7)
C3 0.0331(11) 0.0200(10) 0.0214(9) 0.0035(7) 0.0014(7) 0.0058(7)
C4 0.0298(10) 0.0268(10) 0.0190(10) -0.0010(7) -0.0035(7) 0.0037(7)
C5 0.0307(11) 0.0210(10) 0.0160(9) -0.0035(7) -0.0000(7) -0.0001(7)
C6 0.0299(10) 0.0201(10) 0.0190(8) 0.0035(7) 0.0054(7) 0.0008(7)
C7 0.0423(12) 0.0315(12) 0.0338(10) -0.0144(10) 0.0076(9) 0.0014(9)
C8 0.0398(13) 0.0486(14) 0.0311(12) -0.0014(10) -0.0146(10) 0.0090(10)
C9 0.0399(12) 0.0262(11) 0.0308(11) 0.0114(9) 0.0075(9) 0.0008(8)
C10 0.0192(9) 0.0180(9) 0.0217(8) 0.0030(7) 0.0027(7) 0.0014(7)
C11 0.0234(9) 0.0188(9) 0.0330(11) -0.0017(7) 0.0027(8) 0.0001(8)
C12 0.0298(10) 0.0278(11) 0.0263(10) 0.0027(8) 0.0069(8) 0.0064(8)
C13 0.0363(12) 0.0242(10) 0.0185(9) 0.0092(8) 0.0028(8) 0.0037(7)
C14 0.0268(10) 0.0210(9) 0.0215(9) 0.0029(7) 0.0008(7) 0.0003(7)
C15 0.0215(8) 0.0166(9) 0.0191(9) 0.0036(7) 0.0022(7) 0.0003(7)
C16 0.0347(10) 0.0191(10) 0.0310(10) -0.0033(8) 0.0038(9) -0.0008(7)
C17 0.0199(10) 0.0375(12) 0.0387(12) -0.0040(8) -0.0033(8) 0.0074(9)
C18 0.0240(10) 0.0259(11) 0.0289(10) -0.0023(8) -0.0036(7) 0.0002(7)
C19 0.0296(10) 0.0161(9) 0.0303(11) -0.0013(7) 0.0010(7) -0.0014(7)

loop_
_atom_type_symbol
_atom_type_description
_atom_type_scat_dispersion_real
_atom_type_scat_dispersion_imag
_atom_type_scat_source
C C 0.0033 0.0016
;
International Tables for Crystallography
(1992, Vol. C, Tables 4.2.6.8 and 6.1.1.4)
;
H H 0.0000 0.0000
;
International Tables for Crystallography
(1992, Vol. C, Table 6.1.1.4)
;
Fe Fe 0.3463 0.8444
;
International Tables for Crystallography
(1992, Vol. C, Tables 4.2.6.8 and 6.1.1.4)
;
Si Si 0.0817 0.0704
;
International Tables for Crystallography
(1992, Vol. C, Tables 4.2.6.8 and 6.1.1.4)
;

loop_
_geom_angle_atom_site_label_1
_geom_angle_atom_site_label_2
_geom_angle_atom_site_label_3
_geom_angle
_geom_angle_publ_flag
Si1 Fe1 Si2 88.84(3) yes
Si1 Fe1 C1 146.29(5) yes
Si1 Fe1 C2 171.95(6) yes
Si1 Fe1 C3 133.65(6) yes
Si1 Fe1 C4 102.38(6) yes
Si1 Fe1 C5 93.86(6) yes
Si1 Fe1 C6 111.20(6) yes
Si2 Fe1 C1 103.40(6) yes
Si2 Fe1 C2 95.10(6) yes
Si2 Fe1 C3 112.99(7) yes
Si2 Fe1 C4 147.28(6) yes
Si2 Fe1 C5 172.12(6) yes
Si2 Fe1 C6 133.61(6) yes
C1 Fe1 C2 39.09(8) yes
C1 Fe1 C3 70.18(8) yes
C1 Fe1 C4 84.20(8) yes
C1 Fe1 C5 70.45(8) yes
C1 Fe1 C6 39.42(8) yes
C2 Fe1 C3 38.31(8) yes
C2 Fe1 C4 70.65(8) yes
C2 Fe1 C5 83.15(8) yes
C2 Fe1 C6 70.87(8) yes
C3 Fe1 C4 39.27(8) yes
C3 Fe1 C5 70.14(8) yes
C3 Fe1 C6 83.43(8) yes
C4 Fe1 C5 38.92(8) yes
C4 Fe1 C6 70.76(8) yes
C5 Fe1 C6 38.61(8) yes
Fe1 Si1 C10 107.19(6) yes
Fe1 Si1 C16 115.14(7) yes
Fe1 Si1 C17 116.19(7) yes
C10 Si1 C16 107.17(9) yes
C10 Si1 C17 106.39(9) yes
C16 Si1 C17 104.15(10) yes
Fe1 Si2 C15 106.94(6) yes
Fe1 Si2 C18 116.67(6) yes
Fe1 Si2 C19 114.98(7) yes
C15 Si2 C18 106.88(9) yes
C15 Si2 C19 106.17(9) yes
C18 Si2 C19 104.50(9) yes
Fe1 C1 C2 72.49(11) yes
Fe1 C1 C6 71.13(11) yes
C2 C1 C6 121.03(18) yes
Fe1 C2 C1 68.42(11) yes
Fe1 C2 C3 69.26(12) yes
Fe1 C2 C7 134.97(14) yes
C1 C2 C3 118.05(18) yes
C1 C2 C7 120.75(18) yes
C3 C2 C7 121.20(19) yes
Fe1 C3 C2 72.43(12) yes
Fe1 C3 C4 70.73(12) yes
C2 C3 C4 122.26(19) yes
Fe1 C4 C3 70.01(12) yes
Fe1 C4 C5 70.41(12) yes
Fe1 C4 C8 132.30(16) yes
C3 C4 C5 118.04(19) yes
C3 C4 C8 120.22(19) yes
C5 C4 C8 121.72(19) yes
Fe1 C5 C4 70.67(12) yes
Fe1 C5 C6 70.83(11) yes
C4 C5 C6 121.64(18) yes
Fe1 C6 C1 69.45(11) yes
Fe1 C6 C5 70.56(11) yes
Fe1 C6 C9 130.89(13) yes
C1 C6 C5 118.85(17) yes
C1 C6 C9 120.46(18) yes
C5 C6 C9 120.67(17) yes
Si1 C10 C11 122.77(14) yes
Si1 C10 C15 118.17(14) yes
C11 C10 C15 119.03(17) yes
C10 C11 C12 121.43(18) yes
C11 C12 C13 119.77(19) yes
C12 C13 C14 119.17(18) yes
C13 C14 C15 121.92(18) yes
Si2 C15 C10 118.23(14) yes
Si2 C15 C14 123.13(14) yes
C10 C15 C14 118.64(17) yes
Si1 Fe1 H1 63.3(15) no
Si1 Fe1 H2 67.5(12) no
Si2 Fe1 H1 65.5(13) no
Si2 Fe1 H2 55.6(12) no
C1 Fe1 H1 93.1(15) no
C1 Fe1 H2 144.6(12) no
C2 Fe1 H1 124.7(15) no
C2 Fe1 H2 109.1(12) no
C3 Fe1 H1 162.7(15) no
C3 Fe1 H2 91.1(11) no
C4 Fe1 H1 146.8(13) no
C4 Fe1 H2 100.3(12) no
C5 Fe1 H1 109.2(13) no
C5 Fe1 H2 132.3(12) no
C6 Fe1 H1 86.2(14) no
C6 Fe1 H2 170.7(12) no
H1 Fe1 H2 100.8(18) no
Fe1 Si2 H2 40.6(10) no
C15 Si2 H2 90.6(9) no
C18 Si2 H2 156.1(10) no
C19 Si2 H2 85.5(9) no
Fe1 C1 H3 118.756 no
C2 C1 H3 119.039 no
C6 C1 H3 118.829 no
Fe1 C3 H4 118.170 no
C2 C3 H4 118.147 no
C4 C3 H4 118.046 no
Fe1 C5 H5 118.203 no
C4 C5 H5 118.098 no
C6 C5 H5 118.279 no
C2 C7 H6 108.845 no
C2 C7 H7 109.140 no
C2 C7 H8 110.516 no
H6 C7 H7 109.435 no
H6 C7 H8 109.445 no
H7 C7 H8 109.440 no
C4 C8 H9 109.725 no
C4 C8 H10 109.211 no
C4 C8 H11 109.569 no
H9 C8 H10 109.439 no
H9 C8 H11 109.440 no
H10 C8 H11 109.443 no
C6 C9 H12 109.786 no
C6 C9 H13 109.072 no
C6 C9 H14 109.640 no
H12 C9 H13 109.439 no
H12 C9 H14 109.449 no
H13 C9 H14 109.441 no
C10 C11 H15 118.784 no
C12 C11 H15 119.783 no
C11 C12 H16 120.132 no
C13 C12 H16 120.100 no
C12 C13 H17 120.323 no
C14 C13 H17 120.504 no
C13 C14 H18 119.218 no
C15 C14 H18 118.860 no
Si1 C16 H19 109.628 no
Si1 C16 H20 109.272 no
Si1 C16 H21 109.595 no
H19 C16 H20 109.437 no
H19 C16 H21 109.447 no
H20 C16 H21 109.448 no
Si1 C17 H22 109.144 no
Si1 C17 H23 109.884 no
Si1 C17 H24 109.467 no
H22 C17 H23 109.441 no
H22 C17 H24 109.445 no
H23 C17 H24 109.446 no
Si2 C18 H25 109.167 no
Si2 C18 H26 109.593 no
Si2 C18 H27 109.736 no
H25 C18 H26 109.438 no
H25 C18 H27 109.452 no
H26 C18 H27 109.440 no
Si2 C19 H28 109.463 no
Si2 C19 H29 109.476 no
Si2 C19 H30 109.568 no
H28 C19 H29 109.441 no
H28 C19 H30 109.441 no
H29 C19 H30 109.438 no
Fe1 H2 Si2 83.8(15) no

loop_
_geom_bond_atom_site_label_1
_geom_bond_atom_site_label_2
_geom_bond_distance
_geom_bond_publ_flag
Fe1 Si1 2.2949(7) yes
Fe1 Si2 2.2922(7) yes
Fe1 C1 2.099(2) yes
Fe1 C2 2.152(2) yes
Fe1 C3 2.111(2) yes
Fe1 C4 2.121(2) yes
Fe1 C5 2.117(2) yes
Fe1 C6 2.1208(19) yes
Si1 C10 1.901(2) yes
Si1 C16 1.892(2) yes
Si1 C17 1.895(3) yes
Si2 C15 1.905(2) yes
Si2 C18 1.900(2) yes
Si2 C19 1.895(2) yes
C1 C2 1.423(3) yes
C1 C6 1.423(3) yes
C2 C3 1.399(3) yes
C2 C7 1.506(3) yes
C3 C4 1.422(3) yes
C4 C5 1.412(3) yes
C4 C8 1.514(4) yes
C5 C6 1.401(3) yes
C6 C9 1.510(3) yes
C10 C11 1.406(3) yes
C10 C15 1.410(3) yes
C11 C12 1.386(3) yes
C12 C13 1.401(3) yes
C13 C14 1.388(3) yes
C14 C15 1.405(3) yes
Fe1 H1 1.45(4) no
Fe1 H2 1.50(3) no
Si2 H2 1.90(4) no
C1 H3 0.980 no
C3 H4 0.980 no
C5 H5 0.980 no
C7 H6 0.960 no
C7 H7 0.960 no
C7 H8 0.960 no
C8 H9 0.960 no
C8 H10 0.960 no
C8 H11 0.960 no
C9 H12 0.960 no
C9 H13 0.960 no
C9 H14 0.960 no
C11 H15 0.930 no
C12 H16 0.930 no
C13 H17 0.930 no
C14 H18 0.930 no
C16 H19 0.960 no
C16 H20 0.960 no
C16 H21 0.960 no
C17 H22 0.960 no
C17 H23 0.960 no
C17 H24 0.960 no
C18 H25 0.960 no
C18 H26 0.960 no
C18 H27 0.960 no
C19 H28 0.960 no
C19 H29 0.960 no
C19 H30 0.960 no

loop_
_geom_contact_atom_site_label_1
_geom_contact_atom_site_label_2
_geom_contact_distance
_geom_contact_publ_flag
_geom_contact_site_symmetry_2
C8 C17 3.477(4) no .
C10 C13 2.816(3) no .
C11 C14 2.766(3) no .
C11 C16 3.527(3) no .
C11 C17 3.560(3) no .
C12 C15 2.814(3) no .
C14 C18 3.487(3) no .
C2 C2 3.533(3) no 7_755
C5 C6 3.554(3) no 7_755
C6 C5 3.554(3) no 7_755
C6 C6 3.376(3) no 7_755
C9 C15 3.584(3) no 5_756
C15 C9 3.584(3) no 5_756
Fe1 H8 3.5734 no .
Fe1 H10 3.5860 no .
Fe1 H11 3.4851 no .
Fe1 H12 3.3165 no .
Fe1 H19 3.5763 no .
Fe1 H23 3.5658 no .
Si1 H5 3.0896 no .
Si1 H15 2.9879 no .
Si2 H3 3.4785 no .
Si2 H8 3.3455 no .
Si2 H18 2.9990 no .
C1 H4 3.2867 no .
C1 H5 3.2988 no .
C1 H6 2.9204 no .
C1 H7 3.2957 no .
C1 H8 2.6748 no .
C1 H12 2.8593 no .
C1 H13 3.3147 no .
C1 H14 2.7150 no .
C1 H25 3.5695 no .
C1 H26 3.5154 no .
C2 H26 3.5337 no .
C2 H29 3.4484 no .
C3 H3 3.2907 no .
C3 H5 3.2990 no .
C3 H6 2.9924 no .
C3 H7 2.5960 no .
C3 H8 3.2503 no .
C3 H9 2.9198 no .
C3 H10 3.2991 no .
C3 H11 2.6644 no .
C5 H3 3.3010 no .
C5 H4 3.2975 no .
C5 H9 3.0301 no .
C5 H10 2.6225 no .
C5 H11 3.2618 no .
C5 H12 3.0635 no .
C5 H13 2.5682 no .
C5 H14 3.2028 no .
C5 H21 3.2875 no .
C7 H3 2.7219 no .
C7 H4 2.6955 no .
C7 H26 3.1348 no .
C7 H29 2.9741 no .
C8 H2 3.51(3) no .
C8 H4 2.6975 no .
C8 H5 2.7188 no .
C8 H23 3.2154 no .
C8 H24 3.0905 no .
C9 H1 3.04(4) no .
C9 H3 2.7090 no .
C9 H5 2.6848 no .
C9 H19 3.2900 no .
C10 H1 2.71(4) no .
C10 H2 2.79(3) no .
C10 H16 3.2722 no .
C10 H18 3.2571 no .
C10 H19 3.2795 no .
C10 H20 3.1020 no .
C10 H22 3.0376 no .
C10 H23 3.3275 no .
C11 H17 3.2515 no .
C11 H20 3.1703 no .
C11 H22 3.1589 no .
C12 H18 3.2429 no .
C13 H15 3.2506 no .
C14 H16 3.2461 no .
C14 H27 3.1416 no .
C14 H28 3.3467 no .
C15 H1 2.70(4) no .
C15 H15 3.2611 no .
C15 H17 3.2789 no .
C15 H25 3.2703 no .
C15 H27 3.1184 no .
C15 H28 3.1595 no .
C15 H30 3.1816 no .
C16 H1 2.91(4) no .
C16 H5 3.0735 no .
C16 H12 3.4309 no .
C16 H15 3.2724 no .
C16 H22 3.2030 no .
C16 H24 3.0262 no .
C17 H2 3.01(4) no .
C17 H10 2.9976 no .
C17 H11 3.2947 no .
C17 H15 3.3101 no .
C17 H20 3.1404 no .
C17 H21 3.0847 no .
C18 H1 3.04(4) no .
C18 H3 3.2311 no .
C18 H8 3.0620 no .
C18 H18 3.1694 no .
C18 H28 3.0802 no .
C18 H29 3.1751 no .
C19 H7 3.2343 no .
C19 H8 3.5243 no .
C19 H18 3.4441 no .
C19 H26 3.1107 no .
C19 H27 3.1525 no .
H1 H3 2.7866 no .
H1 H5 3.2640 no .
H1 H12 2.6302 no .
H1 H13 3.5989 no .
H1 H19 2.6538 no .
H1 H21 3.4172 no .
H1 H25 2.7901 no .
H1 H26 3.5406 no .
H2 H4 2.6834 no .
H2 H11 3.2487 no .
H2 H23 2.7143 no .
H2 H24 3.5790 no .
H2 H28 3.4039 no .
H2 H29 2.9665 no .
H2 H30 2.3778 no .
H3 H6 3.0714 no .
H3 H7 3.5650 no .
H3 H8 2.5120 no .
H3 H12 2.8137 no .
H3 H14 2.6784 no .
H3 H25 2.9571 no .
H3 H26 2.9735 no .
H4 H6 3.1876 no .
H4 H7 2.3966 no .
H4 H8 3.4659 no .
H4 H9 3.0345 no .
H4 H10 3.5485 no .
H4 H11 2.4819 no .
H4 H29 3.3376 no .
H4 H30 3.5365 no .
H5 H9 3.2165 no .
H5 H10 2.4266 no .
H5 H11 3.4835 no .
H5 H12 3.1506 no .
H5 H13 2.3938 no .
H5 H14 3.4722 no .
H5 H19 3.2859 no .
H5 H21 2.5412 no .
H5 H24 3.2844 no .
H7 H26 3.4661 no .
H7 H29 2.4114 no .
H8 H25 3.4931 no .
H8 H26 2.2947 no .
H8 H29 2.8698 no .
H10 H23 2.9486 no .
H10 H24 2.4023 no .
H11 H23 2.7836 no .
H11 H24 3.0927 no .
H12 H19 2.7261 no .
H12 H21 3.5138 no .
H13 H19 3.2031 no .
H13 H21 3.2926 no .
H15 H16 2.3152 no .
H15 H20 2.7167 no .
H15 H22 2.7362 no .
H16 H17 2.3372 no .
H17 H18 2.3141 no .
H18 H25 3.5559 no .
H18 H27 2.6083 no .
H18 H28 2.9720 no .
H20 H22 3.0607 no .
H20 H24 3.2422 no .
H21 H22 3.4102 no .
H21 H24 2.8188 no .
H26 H28 3.2516 no .
H26 H29 2.9874 no .
H27 H28 2.9321 no .
H27 H29 3.4389 no .
C1 H19 3.5683 no 5_756
C2 H6 3.2868 no 7_755
C3 H6 2.9801 no 7_755
C3 H17 3.4684 no 4_654
C5 H14 3.0198 no 7_755
C6 H14 3.4189 no 7_755
C7 H6 3.3688 no 7_755
C7 H30 3.4356 no 6_556
C8 H18 3.3855 no 4_654
C8 H28 3.1358 no 4_654
C9 H1 3.28(4) no 5_756
C9 H13 3.3255 no 7_755
C9 H14 3.5672 no 7_755
C9 H19 3.2068 no 5_756
C9 H25 3.2556 no 5_756
C10 H6 3.4777 no 6_456
C10 H8 3.4409 no 6_456
C10 H12 3.4726 no 5_756
C10 H14 3.0540 no 5_756
C11 H6 3.4330 no 6_456
C11 H7 3.5796 no 6_456
C11 H14 3.2209 no 5_756
C11 H24 3.5938 no 5_656
C12 H5 2.9401 no 3_555
C12 H6 3.2969 no 6_456
C12 H10 3.4605 no 3_555
C12 H14 3.4954 no 5_756
C12 H16 3.5507 no 7_656
C12 H21 3.3049 no 3_555
C13 H4 2.8977 no 4_655
C13 H5 3.2521 no 3_555
C13 H6 3.1911 no 6_456
C13 H7 3.5458 no 4_655
C13 H13 3.4557 no 3_555
C13 H14 3.5922 no 5_756
C13 H21 3.1705 no 3_555
C13 H25 3.5120 no 7_756
C13 H27 3.5063 no 7_756
C14 H4 3.1831 no 4_655
C14 H6 3.2013 no 6_456
C14 H13 3.5973 no 5_756
C14 H14 3.4407 no 5_756
C14 H27 3.3954 no 7_756
C15 H6 3.3442 no 6_456
C15 H8 3.4081 no 6_456
C15 H12 3.4690 no 5_756
C15 H13 3.5065 no 5_756
C15 H14 3.1973 no 5_756
C16 H3 3.5136 no 5_756
C16 H12 3.3848 no 5_756
C16 H17 3.4277 no 3_554
C16 H22 3.3218 no 5_656
C16 H25 3.3099 no 5_756
C16 H29 3.5363 no 2_645
C17 H15 3.3643 no 5_656
C17 H20 3.3168 no 5_656
C17 H22 3.1482 no 5_656
C17 H29 3.2331 no 6_456
C18 H11 3.4659 no 6_556
C18 H13 3.4392 no 5_756
C18 H17 3.2391 no 7_756
C18 H18 3.5582 no 7_756
C18 H19 3.5957 no 5_756
C18 H23 3.5176 no 6_556
C18 H30 3.2637 no 6_556
C19 H8 3.3952 no 6_456
C19 H9 3.1366 no 4_655
C19 H20 3.2898 no 2_655
C19 H23 3.1521 no 6_556
C19 H26 3.4226 no 6_456
H1 C9 3.28(4) no 5_756
H1 H12 2.4898 no 5_756
H1 H13 3.5424 no 5_756
H1 H14 3.4082 no 5_756
H1 H19 3.5252 no 5_756
H2 H8 3.3461 no 6_456
H2 H26 3.0131 no 6_456
H3 C16 3.5136 no 5_756
H3 H9 3.4715 no 7_755
H3 H19 2.7881 no 5_756
H3 H20 3.3827 no 5_756
H3 H28 3.4972 no 6_556
H3 H30 2.9329 no 6_556
H4 C13 2.8977 no 4_654
H4 C14 3.1831 no 4_654
H4 H6 2.9541 no 7_755
H4 H17 2.5187 no 4_654
H4 H18 3.0113 no 4_654
H4 H26 3.5224 no 6_456
H4 H27 3.4068 no 6_456
H5 C12 2.9401 no 3_554
H5 C13 3.2521 no 3_554
H5 H14 2.9328 no 7_755
H5 H16 2.7964 no 3_554
H5 H17 3.3003 no 3_554
H6 C2 3.2868 no 7_755
H6 C3 2.9801 no 7_755
H6 C7 3.3688 no 7_755
H6 C10 3.4777 no 6_556
H6 C11 3.4330 no 6_556
H6 C12 3.2969 no 6_556
H6 C13 3.1911 no 6_556
H6 C14 3.2013 no 6_556
H6 C15 3.3442 no 6_556
H6 H4 2.9541 no 7_755
H6 H6 2.9324 no 7_755
H6 H7 3.3771 no 7_755
H6 H30 3.5450 no 6_556
H7 C11 3.5796 no 6_556
H7 C13 3.5458 no 4_654
H7 H6 3.3771 no 7_755
H7 H16 3.5043 no 4_654
H7 H17 3.1459 no 4_654
H7 H22 3.4720 no 6_556
H7 H23 3.4563 no 6_556
H8 C10 3.4409 no 6_556
H8 C15 3.4081 no 6_556
H8 C19 3.3952 no 6_556
H8 H2 3.3461 no 6_556
H8 H23 3.1941 no 6_556
H8 H28 3.5781 no 6_556
H8 H30 2.6065 no 6_556
H9 C19 3.1366 no 4_654
H9 H3 3.4715 no 7_755
H9 H18 3.1138 no 4_654
H9 H28 2.2122 no 4_654
H9 H30 3.3802 no 4_654
H10 C12 3.4605 no 3_554
H10 H10 3.4637 no 7_655
H10 H15 3.3818 no 3_554
H10 H16 2.9387 no 3_554
H11 C18 3.4659 no 6_456
H11 H11 3.5895 no 7_655
H11 H18 2.8483 no 4_654
H11 H26 3.3401 no 6_456
H11 H27 2.7351 no 6_456
H11 H28 3.3780 no 4_654
H12 C10 3.4726 no 5_756
H12 C15 3.4690 no 5_756
H12 C16 3.3848 no 5_756
H12 H1 2.4898 no 5_756
H12 H12 2.7990 no 5_756
H12 H19 2.5990 no 5_756
H12 H25 2.9196 no 5_756
H13 C9 3.3255 no 7_755
H13 C13 3.4557 no 3_554
H13 C14 3.5973 no 5_756
H13 C15 3.5065 no 5_756
H13 C18 3.4392 no 5_756
H13 H1 3.5424 no 5_756
H13 H13 2.8793 no 7_755
H13 H14 3.0760 no 7_755
H13 H17 3.2873 no 3_554
H13 H25 2.7277 no 5_756
H13 H27 3.4847 no 5_756
H14 C5 3.0198 no 7_755
H14 C6 3.4189 no 7_755
H14 C9 3.5672 no 7_755
H14 C10 3.0540 no 5_756
H14 C11 3.2209 no 5_756
H14 C12 3.4954 no 5_756
H14 C13 3.5922 no 5_756
H14 C14 3.4407 no 5_756
H14 C15 3.1973 no 5_756
H14 H1 3.4082 no 5_756
H14 H5 2.9328 no 7_755
H14 H13 3.0760 no 7_755
H14 H19 3.0638 no 5_756
H15 C17 3.3643 no 5_656
H15 H10 3.3818 no 3_555
H15 H16 3.2186 no 7_656
H15 H22 3.2133 no 5_656
H15 H24 2.6735 no 5_656
H16 C12 3.5507 no 7_656
H16 H5 2.7964 no 3_555
H16 H7 3.5043 no 4_655
H16 H10 2.9387 no 3_555
H16 H15 3.2186 no 7_656
H16 H16 3.0786 no 7_656
H16 H21 2.8468 no 3_555
H16 H24 3.1133 no 3_555
H17 C3 3.4684 no 4_655
H17 C16 3.4277 no 3_555
H17 C18 3.2391 no 7_756
H17 H4 2.5187 no 4_655
H17 H5 3.3003 no 3_555
H17 H7 3.1459 no 4_655
H17 H13 3.2873 no 3_555
H17 H19 3.5772 no 3_555
H17 H21 2.5682 no 3_555
H17 H25 2.7764 no 7_756
H17 H26 3.4927 no 7_756
H17 H27 2.9677 no 7_756
H18 C8 3.3855 no 4_655
H18 C18 3.5582 no 7_756
H18 H4 3.0113 no 4_655
H18 H9 3.1138 no 4_655
H18 H11 2.8483 no 4_655
H18 H18 3.4250 no 7_756
H18 H25 3.5889 no 7_756
H18 H27 2.7340 no 7_756
H19 C1 3.5683 no 5_756
H19 C9 3.2068 no 5_756
H19 C18 3.5957 no 5_756
H19 H1 3.5252 no 5_756
H19 H3 2.7881 no 5_756
H19 H12 2.5990 no 5_756
H19 H14 3.0638 no 5_756
H19 H17 3.5772 no 3_554
H19 H25 2.7026 no 5_756
H20 C17 3.3168 no 5_656
H20 C19 3.2898 no 2_645
H20 H3 3.3827 no 5_756
H20 H22 2.6518 no 5_656
H20 H23 3.4643 no 5_656
H20 H24 3.3577 no 5_656
H20 H28 3.2119 no 2_645
H20 H29 2.8847 no 2_645
H20 H30 3.2312 no 2_645
H21 C12 3.3049 no 3_554
H21 C13 3.1705 no 3_554
H21 H16 2.8468 no 3_554
H21 H17 2.5682 no 3_554
H21 H22 3.3350 no 5_656
H21 H25 3.1139 no 5_756
H21 H29 3.4221 no 2_645
H22 C16 3.3218 no 5_656
H22 C17 3.1482 no 5_656
H22 H7 3.4720 no 6_456
H22 H15 3.2133 no 5_656
H22 H20 2.6518 no 5_656
H22 H21 3.3350 no 5_656
H22 H22 2.5238 no 5_656
H22 H24 3.0493 no 5_656
H22 H29 3.0251 no 6_456
H23 C18 3.5176 no 6_456
H23 C19 3.1521 no 6_456
H23 H7 3.4563 no 6_456
H23 H8 3.1941 no 6_456
H23 H20 3.4643 no 5_656
H23 H26 2.9245 no 6_456
H23 H27 3.4181 no 6_456
H23 H28 2.9089 no 6_456
H23 H29 2.5966 no 6_456
H24 C11 3.5938 no 5_656
H24 H15 2.6735 no 5_656
H24 H16 3.1133 no 3_554
H24 H20 3.3577 no 5_656
H24 H22 3.0493 no 5_656
H25 C9 3.2556 no 5_756
H25 C13 3.5120 no 7_756
H25 C16 3.3099 no 5_756
H25 H12 2.9196 no 5_756
H25 H13 2.7277 no 5_756
H25 H17 2.7764 no 7_756
H25 H18 3.5889 no 7_756
H25 H19 2.7026 no 5_756
H25 H21 3.1139 no 5_756
H25 H30 3.2061 no 6_556
H26 C19 3.4226 no 6_556
H26 H2 3.0131 no 6_556
H26 H4 3.5224 no 6_556
H26 H11 3.3401 no 6_556
H26 H17 3.4927 no 7_756
H26 H23 2.9245 no 6_556
H26 H30 2.4989 no 6_556
H27 C13 3.5063 no 7_756
H27 C14 3.3954 no 7_756
H27 H4 3.4068 no 6_556
H27 H11 2.7351 no 6_556
H27 H13 3.4847 no 5_756
H27 H17 2.9677 no 7_756
H27 H18 2.7340 no 7_756
H27 H23 3.4181 no 6_556
H28 C8 3.1358 no 4_655
H28 H3 3.4972 no 6_456
H28 H8 3.5781 no 6_456
H28 H9 2.2122 no 4_655
H28 H11 3.3780 no 4_655
H28 H20 3.2119 no 2_655
H28 H23 2.9089 no 6_556
H29 C16 3.5363 no 2_655
H29 C17 3.2331 no 6_556
H29 H20 2.8847 no 2_655
H29 H21 3.4221 no 2_655
H29 H22 3.0251 no 6_556
H29 H23 2.5966 no 6_556
H30 C7 3.4356 no 6_456
H30 C18 3.2637 no 6_456
H30 H3 2.9329 no 6_456
H30 H6 3.5450 no 6_456
H30 H8 2.6065 no 6_456
H30 H9 3.3802 no 4_655
H30 H20 3.2312 no 2_655
H30 H25 3.2061 no 6_456
H30 H26 2.4989 no 6_456

loop_
_geom_torsion_atom_site_label_1
_geom_torsion_atom_site_label_2
_geom_torsion_atom_site_label_3
_geom_torsion_atom_site_label_4
_geom_torsion
_geom_torsion_publ_flag
Si1 Fe1 Si2 C15 6.92(3) no
Si1 Fe1 Si2 C18 126.44(3) no
Si1 Fe1 Si2 C19 -110.66(3) no
Si2 Fe1 Si1 C10 -5.15(3) no
Si2 Fe1 Si1 C16 -124.26(3) no
Si2 Fe1 Si1 C17 113.63(3) no
Si1 Fe1 C1 C2 169.88(4) no
Si1 Fe1 C1 C6 37.12(15) no
C1 Fe1 Si1 C10 107.65(10) no
C1 Fe1 Si1 C16 -11.46(11) no
C1 Fe1 Si1 C17 -133.58(10) no
Si1 Fe1 C3 C2 179.57(3) no
Si1 Fe1 C3 C4 -45.69(12) no
C3 Fe1 Si1 C10 -126.52(8) no
C3 Fe1 Si1 C16 114.37(9) no
C3 Fe1 Si1 C17 -7.75(9) no
Si1 Fe1 C4 C3 147.99(7) no
Si1 Fe1 C4 C5 -80.67(8) no
Si1 Fe1 C4 C8 34.84(16) no
C4 Fe1 Si1 C10 -154.14(6) no
C4 Fe1 Si1 C16 86.75(7) no
C4 Fe1 Si1 C17 -35.37(6) no
Si1 Fe1 C5 C4 104.98(7) no
Si1 Fe1 C5 C6 -119.75(7) no
C5 Fe1 Si1 C10 167.45(6) no
C5 Fe1 Si1 C16 48.34(6) no
C5 Fe1 Si1 C17 -73.78(6) no
Si1 Fe1 C6 C1 -158.95(5) no
Si1 Fe1 C6 C5 68.29(7) no
Si1 Fe1 C6 C9 -45.91(16) no
C6 Fe1 Si1 C10 131.92(6) no
C6 Fe1 Si1 C16 12.81(6) no
C6 Fe1 Si1 C17 -109.31(6) no
Si2 Fe1 C1 C2 -81.47(8) no
Si2 Fe1 C1 C6 145.76(6) no
C1 Fe1 Si2 C15 -141.35(6) no
C1 Fe1 Si2 C18 -21.83(6) no
C1 Fe1 Si2 C19 101.07(6) no
Si2 Fe1 C2 C1 105.02(6) no
Si2 Fe1 C2 C3 -121.31(7) no
Si2 Fe1 C2 C7 -7.44(17) no
C2 Fe1 Si2 C15 179.89(6) no
C2 Fe1 Si2 C18 -60.59(6) no
C2 Fe1 Si2 C19 62.31(6) no
Si2 Fe1 C3 C2 67.59(9) no
Si2 Fe1 C3 C4 -157.67(5) no
C3 Fe1 Si2 C15 144.77(6) no
C3 Fe1 Si2 C18 -95.72(6) no
C3 Fe1 Si2 C19 27.18(7) no
Si2 Fe1 C4 C3 40.33(16) no
Si2 Fe1 C4 C5 171.66(4) no
Si2 Fe1 C4 C8 -72.8(2) no
C4 Fe1 Si2 C15 118.35(11) no
C4 Fe1 Si2 C18 -122.14(11) no
C4 Fe1 Si2 C19 0.76(12) no
Si2 Fe1 C6 C1 -49.10(10) no
Si2 Fe1 C6 C5 178.14(3) no
Si2 Fe1 C6 C9 63.94(17) no
C6 Fe1 Si2 C15 -111.78(7) no
C6 Fe1 Si2 C18 7.74(8) no
C6 Fe1 Si2 C19 130.64(7) no
C1 Fe1 C2 C1 -0.00(9) no
C1 Fe1 C2 C3 133.67(14) no
C1 Fe1 C2 C7 -112.5(2) no
C2 Fe1 C1 C2 0.00(8) no
C2 Fe1 C1 C6 -132.77(15) no
C1 Fe1 C3 C2 -29.00(8) no
C1 Fe1 C3 C4 105.74(10) no
C3 Fe1 C1 C2 28.46(8) no
C3 Fe1 C1 C6 -104.30(10) no
C1 Fe1 C4 C3 -65.52(9) no
C1 Fe1 C4 C5 65.82(9) no
C1 Fe1 C4 C8 -178.67(16) no
C4 Fe1 C1 C2 66.22(9) no
C4 Fe1 C1 C6 -66.55(9) no
C1 Fe1 C5 C4 -105.61(9) no
C1 Fe1 C5 C6 29.66(8) no
C5 Fe1 C1 C2 103.68(10) no
C5 Fe1 C1 C6 -29.09(8) no
C1 Fe1 C6 C1 0.00(9) no
C1 Fe1 C6 C5 -132.76(14) no
C1 Fe1 C6 C9 113.0(2) no
C6 Fe1 C1 C2 132.77(15) no
C6 Fe1 C1 C6 0.00(8) no
C2 Fe1 C3 C2 -0.00(8) no
C2 Fe1 C3 C4 134.74(15) no
C3 Fe1 C2 C1 -133.67(15) no
C3 Fe1 C2 C3 -0.00(10) no
C3 Fe1 C2 C7 113.9(3) no
C2 Fe1 C4 C3 -27.82(8) no
C2 Fe1 C4 C5 103.52(10) no
C2 Fe1 C4 C8 -140.96(18) no
C4 Fe1 C2 C1 -105.22(9) no
C4 Fe1 C2 C3 28.45(8) no
C4 Fe1 C2 C7 142.32(19) no
C2 Fe1 C5 C4 -67.51(9) no
C2 Fe1 C5 C6 67.76(9) no
C5 Fe1 C2 C1 -67.25(8) no
C5 Fe1 C2 C3 66.42(8) no
C5 Fe1 C2 C7 -179.71(18) no
C2 Fe1 C6 C1 29.34(7) no
C2 Fe1 C6 C5 -103.42(9) no
C2 Fe1 C6 C9 142.38(17) no
C6 Fe1 C2 C1 -29.57(7) no
C6 Fe1 C2 C3 104.11(9) no
C6 Fe1 C2 C7 -142.03(19) no
C3 Fe1 C4 C3 0.00(9) no
C3 Fe1 C4 C5 131.34(16) no
C3 Fe1 C4 C8 -113.1(2) no
C4 Fe1 C3 C2 -134.74(16) no
C4 Fe1 C3 C4 0.00(9) no
C3 Fe1 C5 C4 -30.35(8) no
C3 Fe1 C5 C6 104.92(9) no
C5 Fe1 C3 C2 -104.64(10) no
C5 Fe1 C3 C4 30.10(8) no
C3 Fe1 C6 C1 66.58(8) no
C3 Fe1 C6 C5 -66.18(8) no
C3 Fe1 C6 C9 179.62(16) no
C6 Fe1 C3 C2 -67.27(9) no
C6 Fe1 C3 C4 67.47(9) no
C4 Fe1 C5 C4 0.00(9) no
C4 Fe1 C5 C6 135.27(15) no
C5 Fe1 C4 C3 -131.34(16) no
C5 Fe1 C4 C5 0.00(9) no
C5 Fe1 C4 C8 115.5(2) no
C4 Fe1 C6 C1 104.83(9) no
C4 Fe1 C6 C5 -27.92(8) no
C4 Fe1 C6 C9 -142.12(17) no
C6 Fe1 C4 C3 -103.62(10) no
C6 Fe1 C4 C5 27.72(8) no
C6 Fe1 C4 C8 143.23(17) no
C5 Fe1 C6 C1 132.76(14) no
C5 Fe1 C6 C5 0.00(9) no
C5 Fe1 C6 C9 -114.2(2) no
C6 Fe1 C5 C4 -135.27(15) no
C6 Fe1 C5 C6 0.00(8) no
Fe1 Si1 C10 C11 -176.68(10) no
Fe1 Si1 C10 C15 1.53(13) no
C16 Si1 C10 C11 -52.56(15) no
C16 Si1 C10 C15 125.66(13) no
C17 Si1 C10 C11 58.39(15) no
C17 Si1 C10 C15 -123.39(13) no
Fe1 Si2 C15 C10 -8.25(14) no
Fe1 Si2 C15 C14 172.36(11) no
C18 Si2 C15 C10 -133.89(13) no
C18 Si2 C15 C14 46.72(16) no
C19 Si2 C15 C10 114.98(13) no
C19 Si2 C15 C14 -64.42(15) no
Fe1 C1 C2 Fe1 -0.0 no
Fe1 C1 C2 C3 -50.04(13) no
Fe1 C1 C2 C7 130.47(14) no
Fe1 C1 C6 Fe1 0.0 no
Fe1 C1 C6 C5 52.23(13) no
Fe1 C1 C6 C9 -126.20(14) no
C2 C1 C6 Fe1 -54.79(16) no
C2 C1 C6 C5 -2.6(3) no
C2 C1 C6 C9 179.01(15) no
C6 C1 C2 Fe1 54.16(16) no
C6 C1 C2 C3 4.1(3) no
C6 C1 C2 C7 -175.37(15) no
Fe1 C2 C3 Fe1 -0.0 no
Fe1 C2 C3 C4 -52.46(15) no
C1 C2 C3 Fe1 49.65(16) no
C1 C2 C3 C4 -2.8(3) no
C7 C2 C3 Fe1 -130.85(17) no
C7 C2 C3 C4 176.69(16) no
Fe1 C3 C4 Fe1 -0.0 no
Fe1 C3 C4 C5 -53.27(14) no
Fe1 C3 C4 C8 128.09(16) no
C2 C3 C4 Fe1 53.21(18) no
C2 C3 C4 C5 -0.1(3) no
C2 C3 C4 C8 -178.71(16) no
Fe1 C4 C5 Fe1 0.0 no
Fe1 C4 C5 C6 -51.33(14) no
C3 C4 C5 Fe1 53.08(17) no
C3 C4 C5 C6 1.7(3) no
C8 C4 C5 Fe1 -128.3(2) no
C8 C4 C5 C6 -179.63(17) no
Fe1 C5 C6 Fe1 -0.0 no
Fe1 C5 C6 C1 -51.72(13) no
Fe1 C5 C6 C9 126.71(14) no
C4 C5 C6 Fe1 51.26(17) no
C4 C5 C6 C1 -0.5(3) no
C4 C5 C6 C9 177.97(16) no
Si1 C10 C11 C12 176.95(11) no
Si1 C10 C15 Si2 4.4(2) no
Si1 C10 C15 C14 -176.14(11) no
C11 C10 C15 Si2 -177.28(14) no
C11 C10 C15 C14 2.1(3) no
C15 C10 C11 C12 -1.2(3) no
C10 C11 C12 C13 -0.5(3) no
C11 C12 C13 C14 1.2(3) no
C12 C13 C14 C15 -0.3(3) no
C13 C14 C15 Si2 177.97(15) no
C13 C14 C15 C10 -1.4(3) no
